data_1505858
loop_
_publ_author_name
'Ballabh, Amar'
'Trivedi, Darshak R.'
'Dastidar, Parthasarathi'

_publ_section_title
;
 From nonfunctional lamellae to functional nanotubes.
;
_journal_issue 7
_journal_name_full 'Organic letters'
_journal_page_first 1271
_journal_page_last 1274
_journal_paper_doi 10.1021/ol053000i
_journal_volume 8
_journal_year 2006
_chemical_formula_sum 'C30 H62 N2 O4'
_chemical_formula_weight 514.82
_chemical_name_systematic
; 
 ? 
;
_space_group_IT_number 14
_symmetry_cell_setting monoclinic
_symmetry_space_group_name_Hall '-P 2ybc'
_symmetry_space_group_name_H-M 'P 1 21/c 1'
_atom_sites_solution_hydrogens geom
_atom_sites_solution_primary direct
_atom_sites_solution_secondary difmap
_audit_creation_method SHELXL-97
_cell_angle_alpha 90.00
_cell_angle_beta 91.741(3)
_cell_angle_gamma 90.00
_cell_formula_units_Z 4
_cell_length_a 7.0987(12)
_cell_length_b 43.266(7)
_cell_length_c 10.5680(18)
_cell_measurement_temperature 293(2)
_cell_volume 3244.3(9)
_computing_cell_refinement 'BRUKER AXS SMART 3'
_computing_data_collection 'BRUKER AXS SMART 3'
_computing_data_reduction 'BRUKER AXS SMART 3'
_computing_molecular_graphics 'PLATON, MERCURY 1.4'
_computing_structure_refinement 'SHELXL-97(SHELRICK, 1997)'
_computing_structure_solution 'SHELXS 97( SHELRICK, 1997)'
_diffrn_ambient_temperature 293(2)
_diffrn_detector_area_resol_mean 0.3
_diffrn_measured_fraction_theta_full 0.938
_diffrn_measured_fraction_theta_max 0.938
_diffrn_measurement_device_type 'BRUKER SMART CCD AREA DETECTOR'
_diffrn_measurement_method PHI-OMEGA
_diffrn_radiation_monochromator graphite
_diffrn_radiation_source 'fine-focus sealed tube'
_diffrn_radiation_type MoK\a
_diffrn_radiation_wavelength 0.71073
_diffrn_reflns_av_R_equivalents 0.0334
_diffrn_reflns_av_sigmaI/netI 0.0475
_diffrn_reflns_limit_h_max 9
_diffrn_reflns_limit_h_min -9
_diffrn_reflns_limit_k_max 56
_diffrn_reflns_limit_k_min -49
_diffrn_reflns_limit_l_max 14
_diffrn_reflns_limit_l_min -10
_diffrn_reflns_number 19612
_diffrn_reflns_theta_full 28.23
_diffrn_reflns_theta_max 28.23
_diffrn_reflns_theta_min 1.88
_diffrn_standards_decay_% <10%
_exptl_absorpt_coefficient_mu 0.068
_exptl_absorpt_correction_type SADABS
_exptl_crystal_colour COLORLESS
_exptl_crystal_density_diffrn 1.054
_exptl_crystal_density_method 'not measured'
_exptl_crystal_description PLATE
_exptl_crystal_F_000 1152
_exptl_crystal_size_max 0.88
_exptl_crystal_size_mid 0.67
_exptl_crystal_size_min 0.12
_refine_diff_density_max 0.249
_refine_diff_density_min -0.137
_refine_diff_density_rms 0.036
_refine_ls_extinction_method none
_refine_ls_goodness_of_fit_ref 1.000
_refine_ls_hydrogen_treatment mixed
_refine_ls_matrix_type full
_refine_ls_number_parameters 551
_refine_ls_number_reflns 7516
_refine_ls_number_restraints 0
_refine_ls_restrained_S_all 1.000
_refine_ls_R_factor_all 0.1088
_refine_ls_R_factor_gt 0.0615
_refine_ls_shift/su_max 0.001
_refine_ls_shift/su_mean 0.000
_refine_ls_structure_factor_coef Fsqd
_refine_ls_weighting_details 'calc w=1/[\s^2^(Fo^2^)+(0.0832P)^2^+0.0000P] where P=(Fo^2^+2Fc^2^)/3'
_refine_ls_weighting_scheme calc
_refine_ls_wR_factor_gt 0.1412
_refine_ls_wR_factor_ref 0.1634
_reflns_number_gt 4418
_reflns_number_total 7516
_reflns_threshold_expression >2sigma(I)
_cod_data_source_file ol053000isi20051213_035535.cif
_cod_data_source_block ab0648m
_cod_depositor_comments
;
The following automatic conversions were performed:

'_symmetry_cell_setting' value 'MONOCLINIC' changed to 'monoclinic'
according to /home/saulius/struct/CIF-dictionaries/cif_core.dic
dictionary named 'cif_core.dic' version 2.4.1 from 2010-06-29.

Automatic conversion script
Id: cif_fix_values 1715 2011-07-08 13:25:40Z adriana 
;
_cod_original_sg_symbol_H-M 'P 2(1)/C'
_cod_database_code 1505858

loop_
_symmetry_equiv_pos_as_xyz
'x, y, z'
'-x, y+1/2, -z+1/2'
'-x, -y, -z'
'x, -y-1/2, z-1/2'

loop_
_atom_site_label
_atom_site_type_symbol
_atom_site_fract_x
_atom_site_fract_y
_atom_site_fract_z
_atom_site_U_iso_or_equiv
_atom_site_adp_type
_atom_site_occupancy
_atom_site_symmetry_multiplicity
_atom_site_calc_flag
_atom_site_refinement_flags
N1 N 0.6018(2) 1.04253(3) 0.35817(16) 0.0404(3) Uani 1 1 d .
H1NB H 0.634(3) 1.0435(4) 0.446(2) 0.060(6) Uiso 1 1 d .
H1NA H 0.667(3) 1.0256(4) 0.3325(18) 0.059(6) Uiso 1 1 d .
H1NC H 0.460(3) 1.0402(4) 0.348(2) 0.071(6) Uiso 1 1 d .
C1' C 0.6722(3) 1.07082(4) 0.29752(19) 0.0448(4) Uani 1 1 d .
H1D H 0.641(3) 1.0699(4) 0.205(2) 0.061(6) Uiso 1 1 d .
H1C H 0.807(3) 1.0705(4) 0.3038(16) 0.050(5) Uiso 1 1 d .
C2' C 0.5910(3) 1.09949(4) 0.3553(2) 0.0451(4) Uani 1 1 d .
H2C H 0.617(2) 1.0990(4) 0.4451(19) 0.049(5) Uiso 1 1 d .
H2D H 0.455(3) 1.0991(4) 0.3456(17) 0.053(5) Uiso 1 1 d .
C3' C 0.6699(3) 1.12901(4) 0.2986(2) 0.0485(5) Uani 1 1 d .
H3C H 0.804(3) 1.1284(4) 0.313(2) 0.070(7) Uiso 1 1 d .
H3D H 0.643(3) 1.1280(4) 0.208(2) 0.057(6) Uiso 1 1 d .
C4' C 0.5900(3) 1.15834(4) 0.3538(2) 0.0508(5) Uani 1 1 d .
H4C H 0.616(3) 1.1585(4) 0.443(2) 0.056(6) Uiso 1 1 d .
H4D H 0.454(3) 1.1580(4) 0.3445(19) 0.059(6) Uiso 1 1 d .
C5' C 0.6692(3) 1.18765(4) 0.2959(2) 0.0524(5) Uani 1 1 d .
H5C H 0.809(3) 1.1884(4) 0.3072(18) 0.059(6) Uiso 1 1 d .
H5D H 0.647(3) 1.1864(4) 0.201(2) 0.066(6) Uiso 1 1 d .
C6' C 0.5900(3) 1.21705(4) 0.3510(2) 0.0540(5) Uani 1 1 d .
H6C H 0.613(3) 1.2171(4) 0.442(2) 0.059(6) Uiso 1 1 d .
H6D H 0.452(3) 1.2166(4) 0.345(2) 0.066(6) Uiso 1 1 d .
C7' C 0.6690(3) 1.24643(4) 0.2935(2) 0.0554(5) Uani 1 1 d .
H7C H 0.798(3) 1.2464(5) 0.306(2) 0.070(7) Uiso 1 1 d .
H7D H 0.644(3) 1.2461(5) 0.199(2) 0.075(7) Uiso 1 1 d .
C8' C 0.5917(3) 1.27591(4) 0.3499(2) 0.0556(5) Uani 1 1 d .
H8C H 0.610(3) 1.2757(4) 0.439(2) 0.055(6) Uiso 1 1 d .
H8D H 0.451(3) 1.2763(4) 0.346(2) 0.065(6) Uiso 1 1 d .
C9' C 0.6705(3) 1.30525(4) 0.2935(2) 0.0564(5) Uani 1 1 d .
H9C H 0.804(3) 1.3045(4) 0.3036(19) 0.060(6) Uiso 1 1 d .
H9D H 0.649(3) 1.3048(5) 0.199(2) 0.078(7) Uiso 1 1 d .
C10' C 0.5941(3) 1.33454(4) 0.3513(2) 0.0572(5) Uani 1 1 d .
H10D H 0.452(3) 1.3350(4) 0.3459(19) 0.063(6) Uiso 1 1 d .
H10C H 0.617(3) 1.3342(5) 0.443(2) 0.075(7) Uiso 1 1 d .
C11' C 0.6672(4) 1.36406(5) 0.2936(3) 0.0654(6) Uani 1 1 d .
H11D H 0.634(3) 1.3637(5) 0.198(3) 0.089(8) Uiso 1 1 d .
H11C H 0.797(3) 1.3636(5) 0.304(2) 0.070(7) Uiso 1 1 d .
C12' C 0.5869(4) 1.39292(5) 0.3531(3) 0.0866(8) Uani 1 1 d .
H12A H 0.4517 1.3920 0.3484 0.130 Uiso 1 1 calc R
H12B H 0.6290 1.4108 0.3084 0.130 Uiso 1 1 calc R
H12C H 0.6290 1.3942 0.4401 0.130 Uiso 1 1 calc R
N2 N 0.8805(2) 0.95120(3) 0.42387(17) 0.0428(4) Uani 1 1 d .
H2NB H 0.864(3) 0.9533(5) 0.509(2) 0.069(7) Uiso 1 1 d .
H2NA H 0.814(3) 0.9664(5) 0.381(2) 0.065(6) Uiso 1 1 d .
H2NC H 1.016(4) 0.9530(5) 0.408(2) 0.089(8) Uiso 1 1 d .
C13' C 0.8048(3) 0.92119(4) 0.37877(19) 0.0429(4) Uani 1 1 d .
H13C H 0.821(2) 0.9199(4) 0.2878(18) 0.047(5) Uiso 1 1 d .
H13D H 0.672(3) 0.9206(4) 0.3947(17) 0.052(5) Uiso 1 1 d .
C14' C 0.9013(3) 0.89427(4) 0.4430(2) 0.0470(4) Uani 1 1 d .
H14D H 0.885(3) 0.8960(4) 0.533(2) 0.063(6) Uiso 1 1 d .
H14C H 1.032(3) 0.8955(4) 0.4308(17) 0.056(6) Uiso 1 1 d .
C15' C 0.8236(3) 0.86370(4) 0.3942(2) 0.0500(5) Uani 1 1 d .
H15C H 0.841(3) 0.8633(4) 0.302(2) 0.060(6) Uiso 1 1 d .
H15D H 0.688(3) 0.8634(4) 0.404(2) 0.072(6) Uiso 1 1 d .
C16' C 0.9117(3) 0.83511(4) 0.4543(2) 0.0536(5) Uani 1 1 d .
H16D H 0.895(3) 0.8352(5) 0.547(2) 0.073(7) Uiso 1 1 d .
H16C H 1.047(3) 0.8357(4) 0.4455(18) 0.053(5) Uiso 1 1 d .
C17' C 0.8306(3) 0.80522(4) 0.4001(2) 0.0540(5) Uani 1 1 d .
H17D H 0.696(3) 0.8049(5) 0.410(2) 0.074(7) Uiso 1 1 d .
H17C H 0.852(3) 0.8047(4) 0.306(2) 0.070(6) Uiso 1 1 d .
C18' C 0.9144(3) 0.77602(4) 0.4578(2) 0.0562(5) Uani 1 1 d .
H18D H 0.888(3) 0.7766(5) 0.552(2) 0.073(7) Uiso 1 1 d .
H18C H 1.049(3) 0.7764(4) 0.443(2) 0.066(6) Uiso 1 1 d .
C19' C 0.8310(3) 0.74667(4) 0.4000(2) 0.0553(5) Uani 1 1 d .
H19D H 0.699(3) 0.7469(5) 0.409(2) 0.069(6) Uiso 1 1 d .
H19C H 0.850(3) 0.7468(4) 0.305(2) 0.072(7) Uiso 1 1 d .
C20' C 0.9126(3) 0.71691(4) 0.4554(2) 0.0571(5) Uani 1 1 d .
H20C H 1.048(4) 0.7167(5) 0.438(2) 0.077(7) Uiso 1 1 d .
H20D H 0.886(3) 0.7162(5) 0.546(2) 0.073(7) Uiso 1 1 d .
C21' C 0.8282(3) 0.68797(4) 0.3959(2) 0.0558(5) Uani 1 1 d .
H21C H 0.851(3) 0.6884(4) 0.304(2) 0.060(6) Uiso 1 1 d .
H21D H 0.692(4) 0.6881(5) 0.406(2) 0.083(7) Uiso 1 1 d .
C22' C 0.9083(3) 0.65792(4) 0.4485(2) 0.0585(5) Uani 1 1 d .
H22C H 1.048(3) 0.6578(4) 0.440(2) 0.071(6) Uiso 1 1 d .
H22D H 0.889(3) 0.6565(5) 0.542(2) 0.081(7) Uiso 1 1 d .
C23' C 0.8262(4) 0.62927(5) 0.3853(3) 0.0685(6) Uani 1 1 d .
H23C H 0.846(3) 0.6309(5) 0.287(3) 0.096(8) Uiso 1 1 d .
H23D H 0.692(3) 0.6295(5) 0.392(2) 0.081(7) Uiso 1 1 d .
C24' C 0.9041(4) 0.59917(5) 0.4385(3) 0.0920(8) Uani 1 1 d .
H24A H 1.0383 0.5988 0.4302 0.138 Uiso 1 1 calc R
H24B H 0.8485 0.5821 0.3928 0.138 Uiso 1 1 calc R
H24C H 0.8746 0.5976 0.5263 0.138 Uiso 1 1 calc R
O1 O 0.21315(16) 1.03778(2) 0.32898(12) 0.0449(3) Uani 1 1 d .
O2 O -0.05261(16) 1.01106(3) 0.31320(13) 0.0519(3) Uani 1 1 d .
O3 O 0.26679(16) 0.95375(3) 0.39403(11) 0.0490(3) Uani 1 1 d .
O4 O 0.52071(17) 0.97762(3) 0.32711(14) 0.0573(4) Uani 1 1 d .
C1 C 0.1168(2) 1.01448(3) 0.29362(14) 0.0334(4) Uani 1 1 d .
C2 C 0.3501(2) 0.97239(3) 0.32173(16) 0.0358(4) Uani 1 1 d .
C3 C 0.2225(2) 0.98928(3) 0.22323(14) 0.0336(4) Uani 1 1 d .
C4 C 0.1056(3) 0.96701(5) 0.13818(18) 0.0477(5) Uani 1 1 d .
H4B H 0.095(2) 0.9453(4) 0.1658(16) 0.048(5) Uiso 1 1 d .
H4A H -0.018(3) 0.9753(4) 0.1220(19) 0.067(6) Uiso 1 1 d .
C5 C 0.2432(4) 0.97280(5) 0.03173(19) 0.0624(6) Uani 1 1 d .
H5A H 0.333(3) 0.9559(6) 0.023(2) 0.098(9) Uiso 1 1 d .
H5B H 0.191(3) 0.9768(5) -0.050(2) 0.067(6) Uiso 1 1 d .
C6 C 0.3261(3) 1.00033(5) 0.10507(18) 0.0500(5) Uani 1 1 d .
H6B H 0.288(3) 1.0202(5) 0.079(2) 0.066(6) Uiso 1 1 d .
H6A H 0.461(3) 1.0010(5) 0.120(2) 0.072(7) Uiso 1 1 d .

loop_
_atom_site_aniso_label
_atom_site_aniso_U_11
_atom_site_aniso_U_22
_atom_site_aniso_U_33
_atom_site_aniso_U_23
_atom_site_aniso_U_13
_atom_site_aniso_U_12
N1 0.0424(9) 0.0307(8) 0.0483(10) 0.0005(7) 0.0029(7) 0.0049(6)
C1' 0.0456(11) 0.0387(9) 0.0505(12) 0.0032(8) 0.0098(9) 0.0014(8)
C2' 0.0443(11) 0.0383(10) 0.0529(12) 0.0023(9) 0.0041(9) 0.0027(8)
C3' 0.0493(12) 0.0377(10) 0.0586(14) 0.0050(9) 0.0014(10) -0.0007(8)
C4' 0.0506(13) 0.0401(10) 0.0616(14) 0.0019(9) -0.0015(10) -0.0008(8)
C5' 0.0524(13) 0.0382(10) 0.0663(15) 0.0040(9) -0.0023(10) -0.0013(8)
C6' 0.0552(14) 0.0403(10) 0.0661(15) 0.0025(9) -0.0026(11) -0.0025(9)
C7' 0.0558(14) 0.0396(10) 0.0705(16) 0.0046(10) -0.0047(11) -0.0014(9)
C8' 0.0590(14) 0.0414(10) 0.0661(15) 0.0051(10) -0.0013(11) -0.0022(9)
C9' 0.0566(14) 0.0422(11) 0.0698(16) 0.0069(10) -0.0040(11) -0.0020(9)
C10' 0.0605(14) 0.0403(10) 0.0704(16) 0.0073(10) -0.0043(11) -0.0053(9)
C11' 0.0649(16) 0.0468(12) 0.0838(18) 0.0115(11) -0.0112(13) -0.0076(10)
C12' 0.105(2) 0.0416(12) 0.112(2) 0.0048(13) -0.0177(16) -0.0056(12)
N2 0.0479(10) 0.0343(8) 0.0461(10) -0.0005(7) -0.0002(8) 0.0016(7)
C13' 0.0412(11) 0.0390(10) 0.0484(12) -0.0036(8) -0.0026(8) -0.0020(8)
C14' 0.0434(11) 0.0408(10) 0.0565(13) -0.0046(9) -0.0043(9) 0.0017(8)
C15' 0.0496(12) 0.0391(10) 0.0608(14) -0.0011(9) -0.0055(10) -0.0006(8)
C16' 0.0527(13) 0.0418(11) 0.0657(15) -0.0021(10) -0.0077(10) 0.0003(9)
C17' 0.0524(13) 0.0385(10) 0.0705(15) -0.0014(9) -0.0082(11) -0.0010(9)
C18' 0.0565(14) 0.0407(11) 0.0708(15) -0.0017(10) -0.0080(11) 0.0015(9)
C19' 0.0542(13) 0.0406(11) 0.0705(16) 0.0007(10) -0.0086(11) 0.0002(9)
C20' 0.0595(14) 0.0431(11) 0.0680(15) -0.0009(10) -0.0082(11) 0.0016(9)
C21' 0.0576(14) 0.0409(11) 0.0682(15) 0.0027(10) -0.0089(11) -0.0011(9)
C22' 0.0608(14) 0.0445(11) 0.0697(15) 0.0017(10) -0.0065(11) -0.0001(9)
C23' 0.0700(17) 0.0434(12) 0.091(2) 0.0007(11) -0.0129(14) -0.0030(10)
C24' 0.106(2) 0.0457(13) 0.124(2) 0.0065(14) -0.0026(17) 0.0045(13)
O1 0.0439(7) 0.0359(6) 0.0549(8) -0.0090(5) 0.0031(6) -0.0003(5)
O2 0.0340(7) 0.0454(7) 0.0767(9) -0.0037(6) 0.0114(6) 0.0038(5)
O3 0.0499(8) 0.0490(7) 0.0482(8) 0.0125(6) -0.0012(6) -0.0003(6)
O4 0.0331(7) 0.0477(7) 0.0904(10) 0.0069(7) -0.0092(6) 0.0032(5)
C1 0.0349(9) 0.0312(8) 0.0340(8) 0.0032(7) 0.0008(7) 0.0046(7)
C2 0.0367(9) 0.0281(8) 0.0423(9) -0.0070(7) -0.0004(7) 0.0050(7)
C3 0.0333(8) 0.0344(8) 0.0330(8) -0.0020(7) 0.0023(7) 0.0015(6)
C4 0.0522(12) 0.0451(11) 0.0454(11) -0.0112(9) -0.0078(9) 0.0033(9)
C5 0.0980(18) 0.0558(13) 0.0333(11) -0.0037(10) 0.0018(11) 0.0084(12)
C6 0.0628(14) 0.0504(12) 0.0376(10) 0.0005(9) 0.0127(9) 0.0016(10)

loop_
_atom_type_symbol
_atom_type_description
_atom_type_scat_dispersion_real
_atom_type_scat_dispersion_imag
_atom_type_scat_source
C C 0.0033 0.0016 'International Tables Vol C Tables 4.2.6.8 and 6.1.1.4'
H H 0.0000 0.0000 'International Tables Vol C Tables 4.2.6.8 and 6.1.1.4'
N N 0.0061 0.0033 'International Tables Vol C Tables 4.2.6.8 and 6.1.1.4'
O O 0.0106 0.0060 'International Tables Vol C Tables 4.2.6.8 and 6.1.1.4'

loop_
_geom_angle_atom_site_label_1
_geom_angle_atom_site_label_2
_geom_angle_atom_site_label_3
_geom_angle
_geom_angle_site_symmetry_1
_geom_angle_site_symmetry_3
C1' N1 H1NB 108.2(11) . .
C1' N1 H1NA 110.7(12) . .
H1NB N1 H1NA 102.3(17) . .
C1' N1 H1NC 112.6(11) . .
H1NB N1 H1NC 108.5(17) . .
H1NA N1 H1NC 113.8(17) . .
N1 C1' C2' 111.61(15) . .
N1 C1' H1D 109.0(11) . .
C2' C1' H1D 110.7(11) . .
N1 C1' H1C 108.1(10) . .
C2' C1' H1C 112.1(10) . .
H1D C1' H1C 105.0(15) . .
C1' C2' C3' 112.40(16) . .
C1' C2' H2C 108.5(11) . .
C3' C2' H2C 110.0(11) . .
C1' C2' H2D 109.6(11) . .
C3' C2' H2D 110.5(11) . .
H2C C2' H2D 105.6(15) . .
C4' C3' C2' 113.87(17) . .
C4' C3' H3C 110.0(12) . .
C2' C3' H3C 106.9(12) . .
C4' C3' H3D 110.7(11) . .
C2' C3' H3D 106.5(11) . .
H3C C3' H3D 108.5(17) . .
C3' C4' C5' 113.36(18) . .
C3' C4' H4C 108.7(11) . .
C5' C4' H4C 109.2(11) . .
C3' C4' H4D 109.4(11) . .
C5' C4' H4D 110.6(11) . .
H4C C4' H4D 105.3(17) . .
C6' C5' C4' 113.55(18) . .
C6' C5' H5C 108.0(11) . .
C4' C5' H5C 110.9(11) . .
C6' C5' H5D 112.1(11) . .
C4' C5' H5D 107.7(11) . .
H5C C5' H5D 104.3(17) . .
C5' C6' C7' 113.73(19) . .
C5' C6' H6C 109.4(11) . .
C7' C6' H6C 109.9(11) . .
C5' C6' H6D 109.9(12) . .
C7' C6' H6D 111.5(12) . .
H6C C6' H6D 101.7(18) . .
C8' C7' C6' 113.75(19) . .
C8' C7' H7C 108.5(13) . .
C6' C7' H7C 108.5(13) . .
C8' C7' H7D 110.2(12) . .
C6' C7' H7D 108.9(12) . .
H7C C7' H7D 106.7(19) . .
C9' C8' C7' 114.0(2) . .
C9' C8' H8C 111.0(11) . .
C7' C8' H8C 109.9(11) . .
C9' C8' H8D 110.4(11) . .
C7' C8' H8D 111.7(11) . .
H8C C8' H8D 98.9(17) . .
C10' C9' C8' 113.62(19) . .
C10' C9' H9C 110.7(12) . .
C8' C9' H9C 107.7(11) . .
C10' C9' H9D 111.7(13) . .
C8' C9' H9D 109.1(13) . .
H9C C9' H9D 103.4(18) . .
C11' C10' C9' 114.3(2) . .
C11' C10' H10D 108.3(11) . .
C9' C10' H10D 111.3(11) . .
C11' C10' H10C 111.3(13) . .
C9' C10' H10C 109.7(13) . .
H10D C10' H10C 101.1(18) . .
C10' C11' C12' 112.9(2) . .
C10' C11' H11D 108.1(13) . .
C12' C11' H11D 110.0(13) . .
C10' C11' H11C 106.7(13) . .
C12' C11' H11C 110.7(13) . .
H11D C11' H11C 108(2) . .
C11' C12' H12A 109.5 . .
C11' C12' H12B 109.5 . .
H12A C12' H12B 109.5 . .
C11' C12' H12C 109.5 . .
H12A C12' H12C 109.5 . .
H12B C12' H12C 109.5 . .
C13' N2 H2NB 110.4(13) . .
C13' N2 H2NA 106.9(13) . .
H2NB N2 H2NA 109.8(18) . .
C13' N2 H2NC 111.2(13) . .
H2NB N2 H2NC 108(2) . .
H2NA N2 H2NC 110.3(19) . .
N2 C13' C14' 112.23(16) . .
N2 C13' H13C 108.4(10) . .
C14' C13' H13C 109.8(10) . .
N2 C13' H13D 108.5(10) . .
C14' C13' H13D 109.6(10) . .
H13C C13' H13D 108.3(15) . .
C13' C14' C15' 111.45(16) . .
C13' C14' H14D 108.6(12) . .
C15' C14' H14D 110.3(12) . .
C13' C14' H14C 109.4(11) . .
C15' C14' H14C 110.5(11) . .
H14D C14' H14C 106.4(17) . .
C16' C15' C14' 115.31(17) . .
C16' C15' H15C 109.7(11) . .
C14' C15' H15C 107.3(11) . .
C16' C15' H15D 109.9(12) . .
C14' C15' H15D 109.1(12) . .
H15C C15' H15D 105.1(18) . .
C15' C16' C17' 112.94(18) . .
C15' C16' H16D 110.5(12) . .
C17' C16' H16D 108.7(12) . .
C15' C16' H16C 109.6(11) . .
C17' C16' H16C 110.6(11) . .
H16D C16' H16C 104.2(17) . .
C18' C17' C16' 114.71(19) . .
C18' C17' H17D 108.8(12) . .
C16' C17' H17D 109.9(13) . .
C18' C17' H17C 107.9(12) . .
C16' C17' H17C 108.8(12) . .
H17D C17' H17C 106.4(19) . .
C17' C18' C19' 113.01(19) . .
C17' C18' H18D 107.0(12) . .
C19' C18' H18D 109.3(12) . .
C17' C18' H18C 107.3(12) . .
C19' C18' H18C 108.9(12) . .
H18D C18' H18C 111.3(19) . .
C18' C19' C20' 114.37(19) . .
C18' C19' H19D 108.9(13) . .
C20' C19' H19D 109.6(13) . .
C18' C19' H19C 109.4(12) . .
C20' C19' H19C 108.8(12) . .
H19D C19' H19C 105.3(19) . .
C21' C20' C19' 113.45(19) . .
C21' C20' H20C 107.0(13) . .
C19' C20' H20C 107.5(13) . .
C21' C20' H20D 107.0(13) . .
C19' C20' H20D 108.5(13) . .
H20C C20' H20D 114(2) . .
C20' C21' C22' 114.62(19) . .
C20' C21' H21C 108.5(11) . .
C22' C21' H21C 107.9(11) . .
C20' C21' H21D 109.2(13) . .
C22' C21' H21D 109.1(13) . .
H21C C21' H21D 107.2(19) . .
C23' C22' C21' 113.8(2) . .
C23' C22' H22C 109.0(12) . .
C21' C22' H22C 109.4(12) . .
C23' C22' H22D 108.8(13) . .
C21' C22' H22D 110.6(13) . .
H22C C22' H22D 104.8(18) . .
C24' C23' C22' 114.0(2) . .
C24' C23' H23C 111.4(13) . .
C22' C23' H23C 108.7(13) . .
C24' C23' H23D 109.4(14) . .
C22' C23' H23D 109.4(14) . .
H23C C23' H23D 103(2) . .
C23' C24' H24A 109.5 . .
C23' C24' H24B 109.5 . .
H24A C24' H24B 109.5 . .
C23' C24' H24C 109.5 . .
H24A C24' H24C 109.5 . .
H24B C24' H24C 109.5 . .
O2 C1 O1 124.38(14) . 1
O2 C1 O1 124.38(14) . .
O2 C1 C3 119.37(14) . .
O1 C1 C3 116.25(13) 1 .
O1 C1 C3 116.25(13) . .
O4 C2 O3 124.36(15) 1 .
O4 C2 O3 124.36(15) . .
O4 C2 C3 120.02(15) 1 .
O4 C2 C3 120.02(15) . .
O3 C2 C3 115.62(14) . .
C1 C3 C4 117.75(14) . .
C1 C3 C2 107.22(12) . .
C4 C3 C2 113.06(13) . .
C1 C3 C6 115.17(13) . .
C4 C3 C6 89.04(13) . .
C2 C3 C6 114.08(15) . .
C5 C4 C3 88.98(14) . .
C5 C4 H4B 115.3(10) . .
C3 C4 H4B 117.7(11) . .
C5 C4 H4A 114.1(12) . .
C3 C4 H4A 110.1(12) . .
H4B C4 H4A 109.5(16) . .
C6 C5 C4 89.97(14) . .
C6 C5 H5A 112.9(16) . .
C4 C5 H5A 112.1(14) . .
C6 C5 H5B 116.9(12) . .
C4 C5 H5B 117.5(13) . .
H5A C5 H5B 107.0(19) . .
C5 C6 C3 89.02(14) . .
C5 C6 H6B 117.7(13) . .
C3 C6 H6B 112.1(13) . .
C5 C6 H6A 117.9(12) . .
C3 C6 H6A 112.1(13) . .
H6B C6 H6A 107.1(18) . .

loop_
_geom_bond_atom_site_label_1
_geom_bond_atom_site_label_2
_geom_bond_distance
_geom_bond_site_symmetry_2
N1 C1' 1.476(2) .
N1 H1NB 0.95(2) .
N1 H1NA 0.91(2) .
N1 H1NC 1.01(2) .
C1' C2' 1.505(2) .
C1' H1D 1.00(2) .
C1' H1C 0.959(19) .
C2' C3' 1.524(2) .
C2' H2C 0.962(19) .
C2' H2D 0.96(2) .
C3' C4' 1.514(3) .
C3' H3C 0.96(2) .
C3' H3D 0.98(2) .
C4' C5' 1.523(3) .
C4' H4C 0.96(2) .
C4' H4D 0.96(2) .
C5' C6' 1.514(3) .
C5' H5C 0.99(2) .
C5' H5D 1.01(2) .
C6' C7' 1.523(3) .
C6' H6C 0.98(2) .
C6' H6D 0.98(2) .
C7' C8' 1.517(3) .
C7' H7C 0.92(2) .
C7' H7D 1.01(2) .
C8' C9' 1.517(3) .
C8' H8C 0.95(2) .
C8' H8D 1.00(2) .
C9' C10' 1.515(3) .
C9' H9C 0.95(2) .
C9' H9D 1.01(2) .
C10' C11' 1.514(3) .
C10' H10D 1.01(2) .
C10' H10C 0.98(2) .
C11' C12' 1.517(3) .
C11' H11D 1.03(3) .
C11' H11C 0.93(2) .
C12' H12A 0.9600 .
C12' H12B 0.9600 .
C12' H12C 0.9600 .
N2 C13' 1.479(2) .
N2 H2NB 0.92(2) .
N2 H2NA 0.92(2) .
N2 H2NC 0.98(3) .
C13' C14' 1.503(3) .
C13' H13C 0.972(18) .
C13' H13D 0.965(19) .
C14' C15' 1.517(3) .
C14' H14D 0.97(2) .
C14' H14C 0.94(2) .
C15' C16' 1.517(3) .
C15' H15C 0.99(2) .
C15' H15D 0.97(2) .
C16' C17' 1.521(3) .
C16' H16D 0.99(2) .
C16' H16C 0.97(2) .
C17' C18' 1.516(3) .
C17' H17D 0.96(2) .
C17' H17C 1.01(2) .
C18' C19' 1.521(3) .
C18' H18D 1.02(2) .
C18' H18C 0.97(2) .
C19' C20' 1.522(3) .
C19' H19D 0.94(2) .
C19' H19C 1.02(2) .
C20' C21' 1.517(3) .
C20' H20C 0.98(2) .
C20' H20D 0.98(2) .
C21' C22' 1.518(3) .
C21' H21C 0.99(2) .
C21' H21D 0.97(2) .
C22' C23' 1.516(3) .
C22' H22C 1.00(2) .
C22' H22D 1.01(2) .
C23' C24' 1.516(3) .
C23' H23C 1.05(3) .
C23' H23D 0.95(2) .
C24' H24A 0.9600 .
C24' H24B 0.9600 .
C24' H24C 0.9600 .
O1 O1 0.000(3) 1
O1 C1 1.2682(18) .
O2 C1 1.2357(18) .
O3 C2 1.2695(18) .
O4 O4 0.000(2) 1
O4 C2 1.2317(19) .
C1 O1 1.2682(18) 1
C1 C3 1.529(2) .
C2 O4 1.2317(19) 1
C2 C3 1.543(2) .
C3 C4 1.543(2) .
C3 C6 1.544(2) .
C4 C5 1.532(3) .
C4 H4B 0.986(18) .
C4 H4A 0.96(2) .
C5 C6 1.529(3) .
C5 H5A 0.98(3) .
C5 H5B 0.95(2) .
C6 H6B 0.94(2) .
C6 H6A 0.96(2) .

loop_
_geom_hbond_atom_site_label_D
_geom_hbond_atom_site_label_H
_geom_hbond_atom_site_label_A
_geom_hbond_distance_DH
_geom_hbond_distance_HA
_geom_hbond_distance_DA
_geom_hbond_angle_DHA
_geom_hbond_site_symmetry_A
N2 H2NB O1 0.92(2) 1.85(2) 2.756(2) 168.1(19) 3_676
N2 H2NA O4 0.92(2) 2.20(2) 2.953(2) 138.7(16) 1
N2 H2NA O2 0.92(2) 2.28(2) 2.887(2) 123.5(16) 1_655
N2 H2NC O3 0.98(3) 1.79(3) 2.772(2) 174(2) 1_655
N1 H1NB O3 0.95(2) 1.82(2) 2.758(2) 171.3(17) 3_676
N1 H1NA O2 0.91(2) 2.10(2) 2.858(2) 139.5(16) 1_655
N1 H1NA O4 0.91(2) 2.322(18) 2.8833(19) 119.5(15) 1
N1 H1NC O1 1.01(2) 1.76(2) 2.775(2) 177.7(18) 1
